data_7225996
loop_
_publ_author_name
'Ochoa, Mar\'ia Eugenia'
'Aguilar-Granda, Andr\'es'
'Ramirez-Montes, Pedro I.'
'Barba, Victor'
'L\'opez, Yliana'
'Santillan, Rosa'
'Farf\'an, Norberto'

_publ_section_title
;
 Designed synthesis of &#x201C;L&#x201D; shaped 17-halo-aryl-ethynyl
 steroids
;
_journal_issue 36
_journal_name_full CrystEngComm
_journal_page_first 6830
_journal_paper_doi 10.1039/C6CE01056C
_journal_volume 18
_journal_year 2016
_chemical_absolute_configuration rm
_chemical_formula_moiety 'C28  H35  O2  Br1'
_chemical_formula_sum 'C28 H28 Br O2'
_chemical_formula_weight 476.41
_space_group_IT_number 19
_symmetry_cell_setting orthorhombic
_symmetry_Int_Tables_number 19
_symmetry_space_group_name_Hall 'P 2ac 2ab'
_symmetry_space_group_name_H-M 'P 21 21 21'
_atom_sites_solution_hydrogens geom
_atom_sites_solution_primary difmap
_audit_conform_dict_location ftp://ftp.iucr.org/pub/cif_core.dic
_audit_conform_dict_name cif_core.dic
_audit_conform_dict_version 2.4.3
_audit_creation_date 2016-02-17T16:19:22-00:00
_audit_creation_method 'WinGX routine CIF_UPDATE'
_audit_update_record
;
2016-03-10 deposited with the CCDC.
2016-07-13 downloaded from the CCDC.
;
_cell_angle_alpha 90
_cell_angle_beta 90
_cell_angle_gamma 90
_cell_formula_units_Z 4
_cell_length_a 7.7512(16)
_cell_length_b 14.839(3)
_cell_length_c 20.627(4)
_cell_measurement_reflns_used 600
_cell_measurement_temperature 173(2)
_cell_measurement_theta_max 14
_cell_measurement_theta_min 1
_cell_measurement_wavelength 0.71073
_cell_volume 2372.5(8)
_computing_data_collection 'Collect (Bruker AXS BV, 1997-2004)'
_computing_molecular_graphics 'ORTEP-3 for Windows (Farrugia, 2012)'
_computing_publication_material 'WinGX publication routines (Farrugia, 2012)'
_computing_structure_refinement 'SHELXL-2014/7 (Sheldrick, 2014)'
_computing_structure_solution 'SHELXS-2013 (Sheldrick, 2008)'
_diffrn_ambient_temperature 173(2)
_diffrn_detector_area_resol_mean 9
_diffrn_measured_fraction_theta_full 0.983
_diffrn_measured_fraction_theta_max 0.974
_diffrn_measurement_device '95mm CCD camera on \k-goniostat'
_diffrn_measurement_device_type KappaCCD
_diffrn_measurement_method CCD
_diffrn_orient_matrix_type 'by Bruker AXS Collect from scalepack cell'
_diffrn_orient_matrix_UB_11 0.0807462
_diffrn_orient_matrix_UB_12 0.0492961
_diffrn_orient_matrix_UB_13 -0.0131144
_diffrn_orient_matrix_UB_21 0.0051075
_diffrn_orient_matrix_UB_22 0.0213355
_diffrn_orient_matrix_UB_23 0.0459465
_diffrn_orient_matrix_UB_31 0.1004895
_diffrn_orient_matrix_UB_32 -0.0406952
_diffrn_orient_matrix_UB_33 0.0082025
_diffrn_radiation_monochromator 'horizonally mounted graphite crystal'
_diffrn_radiation_probe x-ray
_diffrn_radiation_type MoK\a
_diffrn_radiation_wavelength 0.71073
_diffrn_reflns_av_R_equivalents 0.1082
_diffrn_reflns_av_unetI/netI 0.1344
_diffrn_reflns_Laue_measured_fraction_full 0.983
_diffrn_reflns_Laue_measured_fraction_max 0.974
_diffrn_reflns_limit_h_max 10
_diffrn_reflns_limit_h_min -10
_diffrn_reflns_limit_k_max 17
_diffrn_reflns_limit_k_min -19
_diffrn_reflns_limit_l_max 21
_diffrn_reflns_limit_l_min -26
_diffrn_reflns_number 16831
_diffrn_reflns_point_group_measured_fraction_full 0.975
_diffrn_reflns_point_group_measured_fraction_max 0.949
_diffrn_reflns_theta_full 25
_diffrn_reflns_theta_max 27.478
_diffrn_reflns_theta_min 4.041
_exptl_absorpt_coefficient_mu 1.754
_exptl_absorpt_correction_T_max 0.664
_exptl_absorpt_correction_T_min 0.551
_exptl_absorpt_correction_type multi-scan
_exptl_absorpt_process_details
;
        [c.f. r.h. blessing, acta cryst. (1995), a51, 33-38]
;
_exptl_crystal_colour colourless
_exptl_crystal_density_diffrn 1.334
_exptl_crystal_density_method 'not measured'
_exptl_crystal_description block
_exptl_crystal_F_000 988
_exptl_crystal_size_max 0.28
_exptl_crystal_size_mid 0.2
_exptl_crystal_size_min 0.18
_refine_diff_density_max 0.793
_refine_diff_density_min -0.423
_refine_diff_density_rms 0.109
_refine_ls_abs_structure_details
;
 Flack x determined using 751 quotients [(I+)-(I-)]/[(I+)+(I-)]
 (Parsons, Flack and Wagner, Acta Cryst. B69 (2013) 249-259).
;
_refine_ls_abs_structure_Flack 0.064(15)
_refine_ls_extinction_coef 0.060(12)
_refine_ls_extinction_expression Fc^*^=kFc[1+0.001xFc^2^\l^3^/sin(2\q)]^-1/4^
_refine_ls_extinction_method 'SHELXL-2014/7 (Sheldrick 2014'
_refine_ls_goodness_of_fit_ref 1.034
_refine_ls_hydrogen_treatment constr
_refine_ls_matrix_type full
_refine_ls_number_constraints 0
_refine_ls_number_parameters 326
_refine_ls_number_reflns 5160
_refine_ls_number_restraints 127
_refine_ls_restrained_S_all 1.029
_refine_ls_R_factor_all 0.2076
_refine_ls_R_factor_gt 0.124
_refine_ls_shift/su_max 0.001
_refine_ls_shift/su_mean 0
_refine_ls_structure_factor_coef Fsqd
_refine_ls_weighting_details 'w=1/[\s^2^(Fo^2^)+(0.1864P)^2^+4.4160P] where P=(Fo^2^+2Fc^2^)/3'
_refine_ls_weighting_scheme calc
_refine_ls_wR_factor_gt 0.3187
_refine_ls_wR_factor_ref 0.3645
_reflns_Friedel_coverage 0.715
_reflns_Friedel_fraction_full 0.965
_reflns_Friedel_fraction_max 0.916
_reflns_number_gt 2730
_reflns_number_total 5160
_reflns_threshold_expression 'I > 2\s(I)'
_cod_data_source_file c6ce01056c2.cif
_cod_data_source_block rsyl03
_cod_depositor_comments 'Adding full bibliography for 7225988--7225998.cif.'
_cod_database_code 7225996
_shelx_estimated_absorpt_t_min 0.639
_shelx_estimated_absorpt_t_max 0.743

loop_
_symmetry_equiv_pos_as_xyz
'x, y, z'
'-x+1/2, -y, z+1/2'
'x+1/2, -y+1/2, -z'
'-x, y+1/2, -z+1/2'

loop_
_atom_site_label
_atom_site_type_symbol
_atom_site_fract_x
_atom_site_fract_y
_atom_site_fract_z
_atom_site_U_iso_or_equiv
_atom_site_adp_type
_atom_site_occupancy
_atom_site_site_symmetry_order
_atom_site_calc_flag
_atom_site_refinement_flags_posn
_atom_site_refinement_flags_adp
_atom_site_refinement_flags_occupancy
_atom_site_disorder_assembly
_atom_site_disorder_group
C20A C -0.085(6) 0.474(2) 0.579(2) 0.055(3) Uani 0.5 1 d D U P A 1
C21A C -0.065(5) 0.525(2) 0.5354(17) 0.055(3) Uani 0.5 1 d D U P A 1
C1A C -0.064(3) 0.5933(13) 0.4834(9) 0.069(5) Uani 0.5 1 d G U P A 1
C2A C -0.211(2) 0.6374(15) 0.4621(10) 0.079(6) Uani 0.5 1 d G U P A 1
H2A H -0.3186 0.6272 0.4833 0.095 Uiso 0.5 1 calc R U P A 1
C3A C -0.202(3) 0.6964(14) 0.4099(10) 0.086(6) Uani 0.5 1 d G U P A 1
H3A H -0.3034 0.7265 0.3953 0.104 Uiso 0.5 1 calc R U P A 1
C4A C -0.046(3) 0.7113(15) 0.3789(9) 0.085(6) Uani 0.5 1 d G U P A 1
C5A C 0.102(3) 0.6672(16) 0.4002(11) 0.089(6) Uani 0.5 1 d G U P A 1
H5A H 0.2091 0.6774 0.3791 0.107 Uiso 0.5 1 calc R U P A 1
C6A C 0.093(2) 0.6082(15) 0.4525(11) 0.080(6) Uani 0.5 1 d G U P A 1
H6A H 0.194 0.5781 0.467 0.096 Uiso 0.5 1 calc R U P A 1
Br1A Br 0.0449(11) 0.7918(9) 0.3098(5) 0.150(5) Uani 0.5 1 d . . P A 1
C20B C -0.059(6) 0.492(2) 0.580(2) 0.055(3) Uani 0.5 1 d D U P A 2
C21B C -0.039(5) 0.549(2) 0.5400(17) 0.055(3) Uani 0.5 1 d D U P A 2
C1B C -0.016(2) 0.6140(7) 0.4884(5) 0.056(4) Uani 0.5 1 d G U P A 2
C2B C -0.006(2) 0.5805(7) 0.4256(6) 0.063(5) Uani 0.5 1 d G U P A 2
H2B H -0.0014 0.5174 0.4184 0.076 Uiso 0.5 1 calc R U P A 2
C3B C -0.004(3) 0.6396(9) 0.3733(5) 0.063(5) Uani 0.5 1 d G U P A 2
H3B H 0.0021 0.6167 0.3303 0.075 Uiso 0.5 1 calc R U P A 2
C4B C -0.011(3) 0.7320(8) 0.3838(4) 0.065(5) Uani 0.5 1 d G U P A 2
C5B C -0.0208(19) 0.7654(7) 0.4466(5) 0.077(5) Uani 0.5 1 d G U P A 2
C6B C -0.0229(18) 0.7064(7) 0.4990(4) 0.070(4) Uani 0.5 1 d G U P A 2
C7B C -0.032(3) 0.7398(10) 0.5618(4) 0.079(5) Uani 0.5 1 d G U P A 2
H7B H -0.0336 0.6995 0.5976 0.095 Uiso 0.5 1 calc R U P A 2
C8B C -0.039(3) 0.8323(10) 0.5723(6) 0.088(6) Uani 0.5 1 d G U P A 2
H8B H -0.0457 0.8551 0.6153 0.105 Uiso 0.5 1 calc R U P A 2
C9B C -0.037(3) 0.8913(8) 0.5200(7) 0.091(6) Uani 0.5 1 d G U P A 2
H9B H -0.0422 0.9545 0.5272 0.11 Uiso 0.5 1 calc R U P A 2
C10B C -0.028(3) 0.8579(7) 0.4572(7) 0.087(6) Uani 0.5 1 d G U P A 2
H10B H -0.0265 0.8982 0.4214 0.105 Uiso 0.5 1 calc R U P A 2
Br1B Br -0.0387(10) 0.8027(4) 0.3101(3) 0.094(2) Uani 0.5 1 d . . P A 2
C5 C -0.0429(13) 0.6164(7) 0.9070(5) 0.041(3) Uani 1 1 d . . . . .
C14 C -0.1552(13) 0.4930(9) 0.7196(5) 0.046(3) Uani 1 1 d . . . . .
H14 H -0.1512 0.5485 0.6921 0.055 Uiso 1 1 calc R U . . .
C16 C -0.2924(16) 0.3942(11) 0.6400(7) 0.069(4) Uani 1 1 d . . . . .
H16A H -0.3631 0.4196 0.6045 0.082 Uiso 1 1 calc R U . . .
H16B H -0.3201 0.3294 0.6448 0.082 Uiso 1 1 calc R U . . .
C2 C 0.2933(18) 0.6436(8) 0.9472(6) 0.056(3) Uani 1 1 d . . . . .
H2 H 0.4093 0.6551 0.9596 0.067 Uiso 1 1 calc R U . . .
C6 C -0.2338(15) 0.6039(11) 0.8864(7) 0.062(4) Uani 1 1 d . . . . .
H6C H -0.2835 0.5532 0.9114 0.075 Uiso 1 1 calc R U . . .
HCD H -0.2987 0.659 0.8982 0.075 Uiso 1 1 calc R U . . .
C4 C -0.0071(14) 0.6414(7) 0.9689(5) 0.044(2) Uani 1 1 d . . . . .
H4 H -0.1005 0.652 0.9978 0.052 Uiso 1 1 calc R U . . .
C11 C 0.2001(16) 0.5102(10) 0.7647(6) 0.053(3) Uani 1 1 d . . . . .
H11A H 0.2207 0.4577 0.7932 0.064 Uiso 1 1 calc R U . . .
H11B H 0.3077 0.546 0.7628 0.064 Uiso 1 1 calc R U . . .
C13 C -0.0176(13) 0.4289(8) 0.6930(5) 0.045(3) Uani 1 1 d . . . . .
C10 C 0.0921(14) 0.6005(8) 0.8617(5) 0.044(3) Uani 1 1 d . . . . .
C9 C 0.0540(13) 0.5684(8) 0.7931(5) 0.042(3) Uani 1 1 d . . . . .
H9 H 0.0464 0.6236 0.7654 0.051 Uiso 1 1 calc R U . . .
C1 C 0.2557(15) 0.6185(9) 0.8849(6) 0.052(3) Uani 1 1 d . . . . .
H1 H 0.3492 0.613 0.8554 0.062 Uiso 1 1 calc R U . . .
C7 C -0.2596(14) 0.5856(10) 0.8155(7) 0.058(4) Uani 1 1 d . . . . .
H7A H -0.2573 0.6432 0.7913 0.07 Uiso 1 1 calc R U . . .
H7C H -0.374 0.5575 0.8087 0.07 Uiso 1 1 calc R U . . .
C15 C -0.3258(17) 0.4449(10) 0.7037(6) 0.060(3) Uani 1 1 d . . . . .
H15A H -0.3574 0.4024 0.7387 0.072 Uiso 1 1 calc R U . . .
H15B H -0.4204 0.4891 0.6983 0.072 Uiso 1 1 calc R U . . .
C8 C -0.1186(11) 0.5231(7) 0.7895(5) 0.033(2) Uani 1 1 d . . . . .
H8 H -0.115 0.4682 0.8176 0.04 Uiso 1 1 calc R U . . .
C17 C -0.0961(13) 0.4077(8) 0.6260(6) 0.046(3) Uani 1 1 d . . . . .
C18 C -0.0031(19) 0.3392(9) 0.7296(5) 0.058(3) Uani 1 1 d . . . . .
H18B H -0.1144 0.3079 0.7283 0.087 Uiso 1 1 calc R U . . .
H18C H 0.0854 0.3016 0.7092 0.087 Uiso 1 1 calc R U . . .
H18A H 0.0288 0.3509 0.7748 0.087 Uiso 1 1 calc R U . . .
C12 C 0.1524(15) 0.4767(10) 0.6952(6) 0.056(3) Uani 1 1 d . . . . .
H12B H 0.1485 0.529 0.6654 0.068 Uiso 1 1 calc R U . . .
H12A H 0.2436 0.4353 0.6796 0.068 Uiso 1 1 calc R U . . .
C3 C 0.1615(16) 0.6524(8) 0.9920(5) 0.046(3) Uani 1 1 d . . . . .
O2 O -0.0176(13) 0.3304(6) 0.5950(4) 0.064(2) Uani 1 1 d . . . . .
H002 H 0.0871 0.341 0.5879 0.096 Uiso 1 1 calc R U . . .
O1 O 0.1876(11) 0.6774(7) 1.0542(4) 0.063(3) Uani 1 1 d . . . . .
H1A H 0.1067 0.6578 1.0774 0.094 Uiso 1 1 calc R U . . .

loop_
_atom_site_aniso_label
_atom_site_aniso_U_11
_atom_site_aniso_U_22
_atom_site_aniso_U_33
_atom_site_aniso_U_23
_atom_site_aniso_U_13
_atom_site_aniso_U_12
C20A 0.074(7) 0.051(7) 0.040(4) -0.014(6) 0.002(5) 0.005(6)
C21A 0.074(7) 0.051(7) 0.040(4) -0.014(6) 0.002(5) 0.005(6)
C1A 0.096(10) 0.059(9) 0.052(8) -0.006(8) -0.003(8) -0.011(9)
C2A 0.115(12) 0.060(11) 0.062(10) -0.001(9) -0.022(10) -0.025(10)
C3A 0.128(14) 0.063(12) 0.068(11) -0.002(10) -0.024(11) -0.018(12)
C4A 0.122(14) 0.067(12) 0.067(11) 0.006(10) -0.017(11) -0.016(12)
C5A 0.118(14) 0.075(13) 0.076(11) 0.008(10) 0.002(11) -0.009(12)
C6A 0.102(12) 0.071(11) 0.068(11) 0.001(10) 0.011(10) -0.006(11)
Br1A 0.143(7) 0.183(9) 0.124(6) 0.063(5) 0.031(5) -0.027(6)
C20B 0.074(7) 0.051(7) 0.040(4) -0.014(6) 0.002(5) 0.005(6)
C21B 0.074(7) 0.051(7) 0.040(4) -0.014(6) 0.002(5) 0.005(6)
C1B 0.076(9) 0.054(8) 0.039(7) -0.004(7) -0.001(8) -0.013(8)
C2B 0.092(11) 0.050(9) 0.047(8) -0.002(8) 0.000(9) -0.019(10)
C3B 0.090(11) 0.057(9) 0.042(8) -0.004(8) 0.003(9) -0.018(10)
C4B 0.095(11) 0.056(10) 0.044(9) 0.000(8) -0.002(10) -0.027(10)
C5B 0.101(10) 0.068(9) 0.061(8) -0.008(8) -0.002(9) -0.014(10)
C6B 0.088(10) 0.068(9) 0.053(8) -0.005(7) -0.001(8) -0.006(9)
C7B 0.092(12) 0.088(11) 0.059(9) -0.003(9) -0.008(10) -0.014(11)
C8B 0.105(13) 0.093(12) 0.064(10) -0.017(10) -0.015(11) -0.020(12)
C9B 0.116(13) 0.089(12) 0.069(10) -0.015(10) -0.008(11) -0.015(12)
C10B 0.113(13) 0.078(11) 0.071(10) -0.011(9) -0.002(11) -0.010(11)
Br1B 0.161(7) 0.068(2) 0.055(2) 0.0243(17) -0.008(3) -0.004(3)
C5 0.041(6) 0.039(6) 0.043(6) 0.003(4) 0.011(5) 0.001(5)
C14 0.035(6) 0.055(7) 0.047(6) -0.014(5) -0.014(5) -0.008(5)
C16 0.042(7) 0.080(10) 0.083(10) -0.051(8) 0.003(6) 0.004(7)
C2 0.061(8) 0.040(7) 0.067(8) -0.013(6) -0.005(6) 0.006(6)
C6 0.038(6) 0.080(10) 0.070(9) -0.031(8) -0.004(6) 0.013(6)
C4 0.032(5) 0.054(6) 0.046(5) 0.000(4) 0.007(5) 0.009(5)
C11 0.048(7) 0.063(8) 0.049(6) -0.016(6) 0.006(5) 0.000(6)
C13 0.035(5) 0.061(7) 0.039(5) -0.008(5) 0.003(5) 0.006(5)
C10 0.040(6) 0.053(7) 0.039(6) 0.005(5) 0.000(5) -0.012(5)
C9 0.042(6) 0.043(6) 0.041(5) -0.006(4) 0.009(5) -0.003(5)
C1 0.043(6) 0.062(9) 0.050(7) -0.004(6) 0.008(5) 0.012(6)
C7 0.032(6) 0.070(9) 0.074(9) -0.018(7) -0.002(6) 0.009(6)
C15 0.061(8) 0.063(8) 0.056(7) -0.025(6) -0.007(6) -0.019(6)
C8 0.023(4) 0.044(6) 0.032(5) -0.015(4) 0.001(4) 0.000(4)
C17 0.033(5) 0.057(7) 0.049(6) -0.013(5) 0.011(5) 0.012(5)
C18 0.072(8) 0.058(7) 0.044(6) -0.002(5) 0.018(6) 0.010(8)
C12 0.049(7) 0.077(9) 0.043(6) -0.010(6) 0.017(5) 0.009(6)
C3 0.062(8) 0.038(6) 0.038(6) 0.004(5) 0.008(5) 0.004(6)
O2 0.070(6) 0.062(5) 0.061(5) -0.019(4) 0.000(4) 0.000(5)
O1 0.057(5) 0.093(7) 0.038(4) -0.007(4) 0.003(4) 0.002(5)

loop_
_atom_type_symbol
_atom_type_description
_atom_type_scat_dispersion_real
_atom_type_scat_dispersion_imag
_atom_type_scat_source
C C 0.0033 0.0016 'International Tables Vol C Tables 4.2.6.8 and 6.1.1.4'
H H 0 0 'International Tables Vol C Tables 4.2.6.8 and 6.1.1.4'
O O 0.0106 0.006 'International Tables Vol C Tables 4.2.6.8 and 6.1.1.4'
Br Br -0.2901 2.4595 'International Tables Vol C Tables 4.2.6.8 and 6.1.1.4'

loop_
_geom_angle_atom_site_label_1
_geom_angle_atom_site_label_2
_geom_angle_atom_site_label_3
_geom_angle
C21A C20A C17 174(4)
C20A C21A C1A 172(4)
C2A C1A C6A 120
C2A C1A C21A 123(2)
C6A C1A C21A 117(2)
C3A C2A C1A 120
C2A C3A C4A 120
C5A C4A C3A 120
C5A C4A Br1A 102.6(13)
C3A C4A Br1A 137.2(13)
C4A C5A C6A 120
C5A C6A C1A 120
C21B C20B C17 173(3)
C20B C21B C1B 176(2)
C2B C1B C6B 120
C2B C1B C21B 117.1(13)
C6B C1B C21B 122.4(13)
C3B C2B C1B 120
C2B C3B C4B 120
C3B C4B C5B 120
C3B C4B Br1B 115.7(6)
C5B C4B Br1B 123.8(6)
C4B C5B C6B 120
C4B C5B C10B 120
C6B C5B C10B 120
C7B C6B C5B 120
C7B C6B C1B 120
C5B C6B C1B 120
C6B C7B C8B 120
C9B C8B C7B 120
C8B C9B C10B 120
C9B C10B C5B 120
C4 C5 C10 120.8(10)
C4 C5 C6 119.0(10)
C10 C5 C6 120.2(10)
C13 C14 C8 112.8(8)
C13 C14 C15 103.6(10)
C8 C14 C15 119.5(9)
C15 C16 C17 105.1(10)
C1 C2 C3 119.7(12)
C7 C6 C5 114.5(10)
C5 C4 C3 122.8(10)
C9 C11 C12 110.7(9)
C12 C13 C14 108.0(10)
C12 C13 C18 109.4(10)
C14 C13 C18 114.5(9)
C12 C13 C17 118.0(9)
C14 C13 C17 100.0(8)
C18 C13 C17 107.0(10)
C1 C10 C5 114.6(10)
C1 C10 C9 124.1(10)
C5 C10 C9 121.3(9)
C8 C9 C10 111.0(8)
C8 C9 C11 112.7(9)
C10 C9 C11 112.7(10)
C2 C1 C10 125.0(11)
C6 C7 C8 110.8(10)
C16 C15 C14 105.3(10)
C9 C8 C7 110.4(9)
C9 C8 C14 109.9(8)
C7 C8 C14 111.9(9)
C20A C17 O2 103(2)
C20A C17 C13 117.4(19)
O2 C17 C13 113.1(9)
C20A C17 C16 106(2)
O2 C17 C16 112.9(10)
C13 C17 C16 104.2(9)
O2 C17 C20B 106.3(18)
C13 C17 C20B 107.8(17)
C16 C17 C20B 113(2)
C13 C12 C11 112.7(9)
O1 C3 C2 123.4(11)
O1 C3 C4 119.6(9)
C2 C3 C4 116.8(10)

loop_
_geom_bond_atom_site_label_1
_geom_bond_atom_site_label_2
_geom_bond_distance
C20A C21A 1.18(2)
C20A C17 1.39(4)
C21A C1A 1.48(4)
C1A C2A 1.39
C1A C6A 1.39
C2A C3A 1.39
C3A C4A 1.39
C4A C5A 1.39
C4A Br1A 1.989(18)
C5A C6A 1.39
C20B C21B 1.18(2)
C20B C17 1.60(4)
C21B C1B 1.45(4)
C1B C2B 1.39
C1B C6B 1.39
C2B C3B 1.39
C3B C4B 1.39
C4B C5B 1.39
C4B Br1B 1.859(12)
C5B C6B 1.39
C5B C10B 1.39
C6B C7B 1.39
C7B C8B 1.39
C8B C9B 1.39
C9B C10B 1.39
C5 C4 1.360(15)
C5 C10 1.422(15)
C5 C6 1.550(17)
C14 C13 1.530(16)
C14 C8 1.536(14)
C14 C15 1.538(16)
C16 C15 1.536(17)
C16 C17 1.562(16)
C2 C1 1.368(18)
C2 C3 1.383(17)
C6 C7 1.502(19)
C4 C3 1.400(17)
C11 C9 1.540(16)
C11 C12 1.562(16)
C13 C12 1.497(17)
C13 C18 1.534(17)
C13 C17 1.542(16)
C10 C1 1.382(17)
C10 C9 1.523(15)
C9 C8 1.499(14)
C7 C8 1.531(15)
C17 O2 1.448(14)
C3 O1 1.352(13)

loop_
_geom_hbond_atom_site_label_D
_geom_hbond_atom_site_label_H
_geom_hbond_atom_site_label_A
_geom_hbond_distance_DH
_geom_hbond_distance_HA
_geom_hbond_distance_DA
_geom_hbond_angle_DHA
_geom_hbond_site_symmetry_A
O2 H002 O1 0.84 1.9 2.696(13) 157.7 2_564

loop_
_geom_torsion_atom_site_label_1
_geom_torsion_atom_site_label_2
_geom_torsion_atom_site_label_3
_geom_torsion_atom_site_label_4
_geom_torsion
C6A C1A C2A C3A 0
C21A C1A C2A C3A -175(2)
C1A C2A C3A C4A 0
C2A C3A C4A C5A 0
C2A C3A C4A Br1A -174(2)
C3A C4A C5A C6A 0
Br1A C4A C5A C6A 175.7(15)
C4A C5A C6A C1A 0
C2A C1A C6A C5A 0
C21A C1A C6A C5A 176(2)
C6B C1B C2B C3B 0
C21B C1B C2B C3B 172(2)
C1B C2B C3B C4B 0
C2B C3B C4B C5B 0
C2B C3B C4B Br1B -171.8(13)
C3B C4B C5B C6B 0
Br1B C4B C5B C6B 171.1(14)
C3B C4B C5B C10B 180
Br1B C4B C5B C10B -8.9(14)
C4B C5B C6B C7B 180
C10B C5B C6B C7B 0
C4B C5B C6B C1B 0
C10B C5B C6B C1B 180
C2B C1B C6B C7B 180
C21B C1B C6B C7B 8(2)
C2B C1B C6B C5B 0
C21B C1B C6B C5B -172(2)
C5B C6B C7B C8B 0
C1B C6B C7B C8B 180
C6B C7B C8B C9B 0
C7B C8B C9B C10B 0
C8B C9B C10B C5B 0
C4B C5B C10B C9B 180
C6B C5B C10B C9B 0
C4 C5 C6 C7 173.9(12)
C10 C5 C6 C7 -7.0(18)
C10 C5 C4 C3 -0.5(17)
C6 C5 C4 C3 178.6(12)
C8 C14 C13 C12 -59.3(12)
C15 C14 C13 C12 170.0(10)
C8 C14 C13 C18 62.7(13)
C15 C14 C13 C18 -68.0(12)
C8 C14 C13 C17 176.7(10)
C15 C14 C13 C17 46.0(12)
C4 C5 C10 C1 -4.1(16)
C6 C5 C10 C1 176.8(12)
C4 C5 C10 C9 177.3(11)
C6 C5 C10 C9 -1.8(17)
C1 C10 C9 C8 159.1(11)
C5 C10 C9 C8 -22.5(15)
C1 C10 C9 C11 31.5(16)
C5 C10 C9 C11 -150.1(11)
C12 C11 C9 C8 51.6(14)
C12 C11 C9 C10 178.3(10)
C3 C2 C1 C10 0(2)
C5 C10 C1 C2 4.4(19)
C9 C10 C1 C2 -177.1(12)
C5 C6 C7 C8 39.0(18)
C17 C16 C15 C14 5.8(15)
C13 C14 C15 C16 -32.6(14)
C8 C14 C15 C16 -159.1(11)
C10 C9 C8 C7 55.0(12)
C11 C9 C8 C7 -177.4(10)
C10 C9 C8 C14 179.0(10)
C11 C9 C8 C14 -53.5(13)
C6 C7 C8 C9 -64.9(14)
C6 C7 C8 C14 172.3(11)
C13 C14 C8 C9 58.1(13)
C15 C14 C8 C9 -179.8(11)
C13 C14 C8 C7 -178.9(10)
C15 C14 C8 C7 -56.8(16)
C12 C13 C17 C20A -41(3)
C14 C13 C17 C20A 75(3)
C18 C13 C17 C20A -165(2)
C12 C13 C17 O2 78.2(14)
C14 C13 C17 O2 -165.2(9)
C18 C13 C17 O2 -45.6(12)
C12 C13 C17 C16 -158.8(11)
C14 C13 C17 C16 -42.2(12)
C18 C13 C17 C16 77.4(12)
C12 C13 C17 C20B -39(2)
C14 C13 C17 C20B 78(2)
C18 C13 C17 C20B -163(2)
C15 C16 C17 C20A -102(2)
C15 C16 C17 O2 145.9(11)
C15 C16 C17 C13 22.7(15)
C15 C16 C17 C20B -94(2)
C14 C13 C12 C11 56.8(13)
C18 C13 C12 C11 -68.4(13)
C17 C13 C12 C11 169.0(10)
C9 C11 C12 C13 -54.0(15)
C1 C2 C3 O1 -179.6(12)
C1 C2 C3 C4 -4.9(17)
C5 C4 C3 O1 -180.0(11)
C5 C4 C3 C2 5.2(17)
